data_1542648
loop_
_publ_author_name
'Kaplan, Peter T.'
'Vicic, David A.'

_publ_section_title
;
 Versatile Route to Arylated Fluoroalkyl Bromide Building Blocks.
;
_journal_issue 4
_journal_name_full 'Organic letters'
_journal_page_first 884
_journal_page_last 886
_journal_paper_doi 10.1021/acs.orglett.6b00032
_journal_volume 18
_journal_year 2016
_chemical_formula_sum 'C16 H8 Ag Br F8 N2'
_chemical_formula_weight 568.02
_space_group_crystal_system monoclinic
_space_group_IT_number 14
_space_group_name_Hall '-P 2yn'
_space_group_name_H-M_alt 'P 1 21/n 1'
_symmetry_space_group_name_Hall '-P 2yn'
_symmetry_space_group_name_H-M 'P 1 21/n 1'
_atom_sites_solution_hydrogens geom
_audit_creation_method SHELXL-2014/6
_cell_angle_alpha 90
_cell_angle_beta 100.705(3)
_cell_angle_gamma 90
_cell_formula_units_Z 4
_cell_length_a 6.8291(7)
_cell_length_b 15.1012(15)
_cell_length_c 16.8892(18)
_cell_measurement_reflns_used 9994
_cell_measurement_temperature 145(2)
_cell_measurement_theta_max 24.39
_cell_measurement_theta_min 2.70
_cell_volume 1711.4(3)
_computing_structure_refinement 'SHELXL-2014/6 (Sheldrick, 2014)'
_diffrn_ambient_temperature 145(2)
_diffrn_measured_fraction_theta_full 0.904
_diffrn_measured_fraction_theta_max 0.995
_diffrn_measurement_device_type 'Bruker D8 Quest'
_diffrn_radiation_type MoK\a
_diffrn_radiation_wavelength 0.71073
_diffrn_reflns_av_unetI/netI 0.0506
_diffrn_reflns_laue_measured_fraction_full 0.904
_diffrn_reflns_laue_measured_fraction_max 0.995
_diffrn_reflns_limit_h_max 7
_diffrn_reflns_limit_h_min -7
_diffrn_reflns_limit_k_max 17
_diffrn_reflns_limit_k_min -17
_diffrn_reflns_limit_l_max 19
_diffrn_reflns_limit_l_min 0
_diffrn_reflns_number 5469
_diffrn_reflns_point_group_measured_fraction_full 0.904
_diffrn_reflns_point_group_measured_fraction_max 0.995
_diffrn_reflns_theta_full 25.242
_diffrn_reflns_theta_max 24.390
_diffrn_reflns_theta_min 2.698
_exptl_absorpt_coefficient_mu 3.599
_exptl_absorpt_correction_T_max 0.745052
_exptl_absorpt_correction_T_min 0.523814
_exptl_absorpt_correction_type multi-scan
_exptl_absorpt_process_details Bruker
_exptl_crystal_colour colorless
_exptl_crystal_density_diffrn 2.205
_exptl_crystal_description block
_exptl_crystal_F_000 1088
_exptl_crystal_size_max 0.300
_exptl_crystal_size_mid 0.156
_exptl_crystal_size_min 0.156
_refine_diff_density_max 0.826
_refine_diff_density_min -0.597
_refine_diff_density_rms 0.171
_refine_ls_extinction_method none
_refine_ls_goodness_of_fit_ref 1.115
_refine_ls_hydrogen_treatment constr
_refine_ls_matrix_type full
_refine_ls_number_parameters 256
_refine_ls_number_reflns 5469
_refine_ls_number_restraints 0
_refine_ls_restrained_S_all 1.115
_refine_ls_R_factor_all 0.0734
_refine_ls_R_factor_gt 0.0548
_refine_ls_shift/su_max 0.000
_refine_ls_shift/su_mean 0.000
_refine_ls_structure_factor_coef Fsqd
_refine_ls_weighting_details 'w=1/[\s^2^(Fo^2^)+(0.0623P)^2^+5.2611P] where P=(Fo^2^+2Fc^2^)/3'
_refine_ls_weighting_scheme calc
_refine_ls_wR_factor_gt 0.1262
_refine_ls_wR_factor_ref 0.1445
_reflns_Friedel_coverage 0.000
_reflns_number_gt 4563
_reflns_number_total 5469
_reflns_threshold_expression 'I > 2\s(I)'
_cod_data_source_file ol6b00032_si_001.cif
_cod_data_source_block Compound2
_cod_depositor_comments
;
The following automatic conversions were performed:

'_exptl_absorpt_correction_type' value 'Multi-scan' changed to
'multi-scan' according to
/usr/data/users/saulius/crontab/automatic-downloads/current/ACS/lib/dictionaries/cif_core.dic
dictionary named 'cif_core.dic' version 2.4.2 from 2011-04-26.

Automatic conversion script
Id: cif_fix_values 4268 2015-11-12 08:31:59Z antanas 
;
_cod_database_code 1542648
_shelx_space_group_comment
;
The symmetry employed for this shelxl refinement is uniquely defined
by the following loop, which should always be used as a source of
symmetry information in preference to the above space-group names.
They are only intended as comments.
;
_shelx_estimated_absorpt_t_min 0.411
_shelx_estimated_absorpt_t_max 0.604
_shelxl_version_number 2014/6

loop_
_space_group_symop_operation_xyz
'x, y, z'
'-x+1/2, y+1/2, -z+1/2'
'-x, -y, -z'
'x-1/2, -y-1/2, z-1/2'

loop_
_atom_site_label
_atom_site_type_symbol
_atom_site_fract_x
_atom_site_fract_y
_atom_site_fract_z
_atom_site_U_iso_or_equiv
_atom_site_adp_type
_atom_site_occupancy
_atom_site_site_symmetry_order
_atom_site_calc_flag
_atom_site_refinement_flags_posn
_atom_site_refinement_flags_adp
Ag1 Ag 0.21616(11) 0.67601(5) 0.55226(5) 0.0368(3) Uani 1 1 d . .
Br1 Br 0.2995(2) 1.14528(7) 0.67368(9) 0.0585(4) Uani 1 1 d . .
F1 F 0.2697(14) 0.7834(4) 0.7010(4) 0.083(3) Uani 1 1 d . .
F2 F -0.0132(10) 0.8103(4) 0.6218(5) 0.069(2) Uani 1 1 d . .
F3 F 0.1926(9) 0.8856(4) 0.5120(3) 0.0424(15) Uani 1 1 d . .
F4 F 0.4694(8) 0.8620(4) 0.5963(4) 0.0425(15) Uani 1 1 d . .
F5 F 0.0488(8) 0.9817(4) 0.6234(4) 0.0462(15) Uani 1 1 d . .
F6 F 0.3151(10) 0.9526(4) 0.7129(3) 0.0446(16) Uani 1 1 d . .
F7 F 0.5409(9) 1.0341(4) 0.6163(4) 0.0518(17) Uani 1 1 d . .
F8 F 0.2754(11) 1.0642(4) 0.5317(4) 0.0547(17) Uani 1 1 d . .
N1 N 0.2569(11) 0.6425(5) 0.4202(5) 0.0276(18) Uani 1 1 d . .
N2 N 0.2334(10) 0.5258(5) 0.5408(4) 0.0228(17) Uani 1 1 d . .
C1 C 0.1836(16) 0.7892(6) 0.6204(6) 0.036(2) Uani 1 1 d . .
C2 C 0.2709(13) 0.8746(6) 0.5914(6) 0.025(2) Uani 1 1 d . .
C3 C 0.2442(14) 0.9633(6) 0.6340(6) 0.030(2) Uani 1 1 d . .
C4 C 0.3462(15) 1.0460(6) 0.6073(6) 0.036(2) Uani 1 1 d . .
C5 C 0.2671(14) 0.6993(7) 0.3620(6) 0.034(2) Uani 1 1 d . .
H5A H 0.2561 0.7606 0.3729 0.041 Uiso 1 1 calc R U
C6 C 0.2932(15) 0.6743(8) 0.2860(6) 0.041(3) Uani 1 1 d . .
H6A H 0.3003 0.7178 0.2459 0.049 Uiso 1 1 calc R U
C7 C 0.3085(14) 0.5864(8) 0.2691(6) 0.039(3) Uani 1 1 d . .
H7A H 0.3267 0.5681 0.2171 0.047 Uiso 1 1 calc R U
C8 C 0.2971(13) 0.5233(7) 0.3291(5) 0.031(2) Uani 1 1 d . .
C9 C 0.2715(12) 0.5546(6) 0.4048(5) 0.0217(19) Uani 1 1 d . .
C10 C 0.3104(14) 0.4285(7) 0.3173(6) 0.034(2) Uani 1 1 d . .
H10A H 0.3253 0.4067 0.2660 0.040 Uiso 1 1 calc R U
C11 C 0.3021(15) 0.3710(7) 0.3773(6) 0.037(2) Uani 1 1 d . .
H11A H 0.3168 0.3095 0.3685 0.044 Uiso 1 1 calc R U
C12 C 0.2714(12) 0.4017(6) 0.4548(6) 0.025(2) Uani 1 1 d . .
C13 C 0.2578(11) 0.4937(6) 0.4684(5) 0.0208(19) Uani 1 1 d . .
C14 C 0.2559(13) 0.3437(6) 0.5192(7) 0.032(2) Uani 1 1 d . .
H14A H 0.2640 0.2815 0.5122 0.038 Uiso 1 1 calc R U
C15 C 0.2296(13) 0.3775(6) 0.5908(6) 0.030(2) Uani 1 1 d . .
H15A H 0.2177 0.3393 0.6344 0.036 Uiso 1 1 calc R U
C16 C 0.2203(12) 0.4693(6) 0.5996(5) 0.027(2) Uani 1 1 d . .
H16A H 0.2037 0.4924 0.6503 0.033 Uiso 1 1 calc R U

loop_
_atom_site_aniso_label
_atom_site_aniso_U_11
_atom_site_aniso_U_22
_atom_site_aniso_U_33
_atom_site_aniso_U_23
_atom_site_aniso_U_13
_atom_site_aniso_U_12
Ag1 0.0330(4) 0.0240(4) 0.0537(5) -0.0136(4) 0.0088(4) -0.0013(3)
Br1 0.0848(10) 0.0219(6) 0.0695(8) -0.0073(5) 0.0159(7) -0.0031(6)
F1 0.182(9) 0.032(4) 0.031(4) 0.006(3) 0.008(5) -0.029(5)
F2 0.070(5) 0.037(4) 0.121(6) -0.037(4) 0.068(5) -0.026(3)
F3 0.063(4) 0.037(3) 0.025(3) -0.003(3) 0.004(3) 0.004(3)
F4 0.031(3) 0.035(3) 0.062(4) -0.011(3) 0.010(3) 0.000(2)
F5 0.037(3) 0.028(3) 0.077(4) -0.004(3) 0.020(3) 0.004(3)
F6 0.078(5) 0.030(3) 0.025(3) -0.006(3) 0.010(3) -0.003(3)
F7 0.043(4) 0.032(4) 0.083(5) 0.001(3) 0.015(3) -0.010(3)
F8 0.080(5) 0.041(4) 0.041(4) 0.013(3) 0.003(3) -0.008(3)
N1 0.024(4) 0.027(4) 0.035(5) 0.006(3) 0.013(3) 0.000(3)
N2 0.019(4) 0.023(4) 0.026(4) 0.003(3) 0.002(3) -0.002(3)
C1 0.050(7) 0.025(5) 0.037(6) -0.005(5) 0.017(5) -0.007(5)
C2 0.023(5) 0.023(5) 0.027(5) -0.001(4) 0.002(4) 0.002(4)
C3 0.034(6) 0.022(5) 0.033(6) -0.007(4) 0.003(5) -0.004(4)
C4 0.043(6) 0.024(5) 0.039(6) 0.000(5) 0.003(5) -0.003(4)
C5 0.033(5) 0.027(6) 0.041(6) 0.011(5) 0.002(5) -0.001(4)
C6 0.032(5) 0.049(7) 0.041(6) 0.022(5) 0.003(5) 0.001(5)
C7 0.022(5) 0.069(9) 0.027(5) 0.011(5) 0.004(4) 0.000(5)
C8 0.017(5) 0.052(7) 0.023(5) -0.003(5) 0.003(4) -0.001(4)
C9 0.013(4) 0.029(5) 0.022(5) 0.000(4) 0.000(4) 0.002(3)
C10 0.031(6) 0.044(7) 0.027(5) -0.014(5) 0.006(4) -0.002(4)
C11 0.031(6) 0.027(6) 0.048(7) -0.015(5) -0.004(5) -0.004(4)
C12 0.010(4) 0.024(5) 0.039(5) -0.002(4) -0.001(4) -0.004(4)
C13 0.011(4) 0.027(5) 0.025(5) -0.001(4) 0.002(3) -0.001(3)
C14 0.022(5) 0.018(5) 0.053(6) 0.005(4) 0.001(5) -0.001(4)
C15 0.022(5) 0.026(5) 0.043(6) 0.013(5) 0.005(5) -0.004(4)
C16 0.018(5) 0.038(6) 0.023(5) 0.005(4) -0.004(4) -0.001(4)

loop_
_atom_type_symbol
_atom_type_description
_atom_type_scat_dispersion_real
_atom_type_scat_dispersion_imag
_atom_type_scat_source
C C 0.0033 0.0016 'International Tables Vol C Tables 4.2.6.8 and 6.1.1.4'
H H 0.0000 0.0000 'International Tables Vol C Tables 4.2.6.8 and 6.1.1.4'
N N 0.0061 0.0033 'International Tables Vol C Tables 4.2.6.8 and 6.1.1.4'
F F 0.0171 0.0103 'International Tables Vol C Tables 4.2.6.8 and 6.1.1.4'
Br Br -0.2901 2.4595 'International Tables Vol C Tables 4.2.6.8 and 6.1.1.4'
Ag Ag -0.8971 1.1015 'International Tables Vol C Tables 4.2.6.8 and 6.1.1.4'

loop_
_geom_angle_atom_site_label_1
_geom_angle_atom_site_label_2
_geom_angle_atom_site_label_3
_geom_angle
C1 Ag1 N2 150.5(3)
C1 Ag1 N1 137.6(3)
N2 Ag1 N1 71.9(3)
C5 N1 C9 118.5(8)
C5 N1 Ag1 126.9(7)
C9 N1 Ag1 114.6(6)
C16 N2 C13 118.9(8)
C16 N2 Ag1 124.4(6)
C13 N2 Ag1 116.7(6)
F1 C1 F2 103.6(8)
F1 C1 C2 104.3(8)
F2 C1 C2 104.4(8)
F1 C1 Ag1 114.8(7)
F2 C1 Ag1 113.5(6)
C2 C1 Ag1 115.0(6)
F4 C2 F3 106.4(7)
F4 C2 C1 107.8(7)
F3 C2 C1 108.2(7)
F4 C2 C3 107.2(7)
F3 C2 C3 107.1(7)
C1 C2 C3 119.5(8)
F6 C3 F5 108.8(8)
F6 C3 C4 106.8(7)
F5 C3 C4 106.6(8)
F6 C3 C2 107.8(8)
F5 C3 C2 108.5(7)
C4 C3 C2 117.9(8)
F8 C4 F7 108.8(9)
F8 C4 C3 110.6(8)
F7 C4 C3 110.9(8)
F8 C4 Br1 109.3(7)
F7 C4 Br1 108.0(7)
C3 C4 Br1 109.1(7)
N1 C5 C6 123.4(10)
N1 C5 H5A 118.3
C6 C5 H5A 118.3
C7 C6 C5 119.2(10)
C7 C6 H6A 120.4
C5 C6 H6A 120.4
C6 C7 C8 119.5(10)
C6 C7 H7A 120.3
C8 C7 H7A 120.3
C9 C8 C7 117.5(9)
C9 C8 C10 118.7(9)
C7 C8 C10 123.8(9)
N1 C9 C8 122.0(9)
N1 C9 C13 117.8(8)
C8 C9 C13 120.3(8)
C11 C10 C8 121.4(8)
C11 C10 H10A 119.3
C8 C10 H10A 119.3
C10 C11 C12 120.7(9)
C10 C11 H11A 119.6
C12 C11 H11A 119.6
C13 C12 C14 117.8(8)
C13 C12 C11 119.3(9)
C14 C12 C11 123.0(9)
N2 C13 C12 121.5(8)
N2 C13 C9 119.0(8)
C12 C13 C9 119.6(8)
C15 C14 C12 119.6(8)
C15 C14 H14A 120.2
C12 C14 H14A 120.2
C14 C15 C16 119.0(9)
C14 C15 H15A 120.5
C16 C15 H15A 120.5
N2 C16 C15 123.3(9)
N2 C16 H16A 118.4
C15 C16 H16A 118.4

loop_
_geom_bond_atom_site_label_1
_geom_bond_atom_site_label_2
_geom_bond_distance
Ag1 C1 2.096(10)
Ag1 N2 2.281(7)
Ag1 N1 2.353(8)
Br1 C4 1.934(10)
F1 C1 1.381(12)
F2 C1 1.386(12)
F3 C2 1.360(11)
F4 C2 1.356(10)
F5 C3 1.343(11)
F6 C3 1.341(11)
F7 C4 1.322(11)
F8 C4 1.307(12)
N1 C5 1.315(12)
N1 C9 1.360(11)
N2 C16 1.325(11)
N2 C13 1.354(11)
C1 C2 1.538(13)
C2 C3 1.546(12)
C3 C4 1.538(13)
C5 C6 1.381(15)
C5 H5A 0.9500
C6 C7 1.366(15)
C6 H6A 0.9500
C7 C8 1.404(14)
C7 H7A 0.9500
C8 C9 1.404(12)
C8 C10 1.450(14)
C9 C13 1.431(12)
C10 C11 1.343(14)
C10 H10A 0.9500
C11 C12 1.440(14)
C11 H11A 0.9500
C12 C13 1.415(12)
C12 C14 1.415(13)
C14 C15 1.356(14)
C14 H14A 0.9500
C15 C16 1.398(13)
C15 H15A 0.9500
C16 H16A 0.9500
